data_4337343
loop_
_publ_author_name
'Komine, Nobuyuki'
'Buell, Ren\'e W'
'Chen, Chun-Hsing'
'Hui, Alice K.'
'Pink, Maren'
'Caulton, Kenneth G.'

_publ_section_title
;
 Probing the steric and electronic characteristics of a new bis-pyrrolide
 pincer ligand.
;
_journal_issue 3
_journal_name_full 'Inorganic chemistry'
_journal_page_first 1361
_journal_page_last 1369
_journal_paper_doi 10.1021/ic402120r
_journal_volume 53
_journal_year 2014
_chemical_formula_moiety 'C58 H84 Fe N6'
_chemical_formula_sum 'C58 H84 Fe N6'
_chemical_formula_weight 921.16
_chemical_name_systematic
; 
 ? 
;
_space_group_IT_number 2
_symmetry_cell_setting triclinic
_symmetry_space_group_name_Hall '-P 1'
_symmetry_space_group_name_H-M 'P -1'
_atom_sites_solution_hydrogens geom
_atom_sites_solution_primary direct
_atom_sites_solution_secondary difmap
_audit_creation_method SHELXL-97
_cell_angle_alpha 95.566(2)
_cell_angle_beta 104.189(2)
_cell_angle_gamma 93.641(2)
_cell_formula_units_Z 2
_cell_length_a 12.9240(5)
_cell_length_b 14.2909(5)
_cell_length_c 15.1600(5)
_cell_measurement_reflns_used 2528
_cell_measurement_temperature 150(2)
_cell_measurement_theta_max 22.94
_cell_measurement_theta_min 2.27
_cell_volume 2690.69(17)
_computing_cell_refinement 'APEX II v2010.11.3 (Bruker, 2012)'
_computing_data_collection 'APEX II v2010.11.3 (Bruker, 2012)'
_computing_data_reduction 'APEX II v2010.11.3 (Bruker, 2012)'
_computing_molecular_graphics 'SHELXTL (Bruker, 2012)'
_computing_publication_material 'SHELXTL (Bruker, 2012)'
_computing_structure_refinement 'SHELXL-97 (Sheldrick, 2010)'
_computing_structure_solution 'SIR-2004 (Burla et al., 2005)'
_diffrn_ambient_temperature 150(2)
_diffrn_detector 'CCD area detector'
_diffrn_detector_area_resol_mean 83.33
_diffrn_detector_type 'Bruker APEXII'
_diffrn_measured_fraction_theta_full 0.991
_diffrn_measured_fraction_theta_max 0.991
_diffrn_measurement_details '0.50 degree frames measured for 120 seconds each'
_diffrn_measurement_device 'APEX Kappa Duo'
_diffrn_measurement_device_type Kappa
_diffrn_measurement_method 'omega and phi scans'
_diffrn_radiation_monochromator graphite
_diffrn_radiation_source 'fine-focus sealed tube'
_diffrn_radiation_type MoK\a
_diffrn_radiation_wavelength 0.71073
_diffrn_reflns_av_R_equivalents 0.0646
_diffrn_reflns_av_sigmaI/netI 0.0998
_diffrn_reflns_limit_h_max 15
_diffrn_reflns_limit_h_min -14
_diffrn_reflns_limit_k_max 16
_diffrn_reflns_limit_k_min -16
_diffrn_reflns_limit_l_max 18
_diffrn_reflns_limit_l_min -17
_diffrn_reflns_number 21320
_diffrn_reflns_theta_full 25.04
_diffrn_reflns_theta_max 25.04
_diffrn_reflns_theta_min 1.44
_exptl_absorpt_coefficient_mu 0.322
_exptl_absorpt_correction_T_max 0.9872
_exptl_absorpt_correction_T_min 0.9624
_exptl_absorpt_correction_type multi-scan
_exptl_absorpt_process_details 'SADABS, R. Blessing; 1995'
_exptl_crystal_colour red
_exptl_crystal_density_diffrn 1.137
_exptl_crystal_density_method 'not measured'
_exptl_crystal_description block
_exptl_crystal_F_000 1000
_exptl_crystal_size_max 0.12
_exptl_crystal_size_mid 0.11
_exptl_crystal_size_min 0.04
_refine_diff_density_max 0.247
_refine_diff_density_min -0.321
_refine_diff_density_rms 0.055
_refine_ls_extinction_method none
_refine_ls_goodness_of_fit_ref 0.985
_refine_ls_hydrogen_treatment mixed
_refine_ls_matrix_type full
_refine_ls_number_parameters 618
_refine_ls_number_reflns 9425
_refine_ls_number_restraints 0
_refine_ls_restrained_S_all 0.985
_refine_ls_R_factor_all 0.1025
_refine_ls_R_factor_gt 0.0500
_refine_ls_shift/su_max 0.001
_refine_ls_shift/su_mean 0.000
_refine_ls_structure_factor_coef Fsqd
_refine_ls_weighting_details 'calc w=1/[\s^2^(Fo^2^)+(0.0441P)^2^+0.0000P] where P=(Fo^2^+2Fc^2^)/3'
_refine_ls_weighting_scheme calc
_refine_ls_wR_factor_gt 0.0950
_refine_ls_wR_factor_ref 0.1110
_reflns_number_gt 6013
_reflns_number_total 9425
_reflns_threshold_expression >2sigma(I)
_cod_data_source_file ic402120r_si_004.cif
_cod_data_source_block 12096
_cod_original_sg_symbol_H-M P-1
_cod_database_code 4337343

loop_
_symmetry_equiv_pos_as_xyz
'x, y, z'
'-x, -y, -z'

loop_
_atom_site_label
_atom_site_type_symbol
_atom_site_fract_x
_atom_site_fract_y
_atom_site_fract_z
_atom_site_U_iso_or_equiv
_atom_site_adp_type
_atom_site_occupancy
_atom_site_symmetry_multiplicity
_atom_site_calc_flag
_atom_site_refinement_flags
Fe1 Fe 0.20487(3) 0.27177(3) 0.31284(3) 0.02032(12) Uani 1 1 d .
N1 N 0.16946(18) 0.18926(15) 0.40360(14) 0.0206(5) Uani 1 1 d .
N2 N 0.35711(18) 0.22760(14) 0.35748(14) 0.0191(5) Uani 1 1 d .
N3 N 0.3868(2) 0.37257(17) 0.24108(17) 0.0258(6) Uani 1 1 d .
H3N H 0.356(2) 0.3921(18) 0.2821(18) 0.018(8) Uiso 1 1 d .
N4 N 0.16772(19) 0.40584(15) 0.32878(15) 0.0219(6) Uani 1 1 d .
N5 N 0.10172(18) 0.27249(14) 0.18598(14) 0.0197(5) Uani 1 1 d .
N6 N 0.1541(2) 0.06849(16) 0.20297(17) 0.0208(6) Uani 1 1 d .
H6N H 0.137(2) 0.0827(18) 0.2475(18) 0.013(8) Uiso 1 1 d .
C1 C 0.0888(2) 0.17660(19) 0.44716(19) 0.0221(7) Uani 1 1 d .
C2 C 0.1329(2) 0.15932(19) 0.53601(19) 0.0252(7) Uani 1 1 d .
H2 H 0.0934 0.1475 0.5796 0.030 Uiso 1 1 calc R
C3 C 0.2450(2) 0.16191(19) 0.55232(19) 0.0243(7) Uani 1 1 d .
C4 C 0.2659(2) 0.17798(18) 0.46781(18) 0.0194(6) Uani 1 1 d .
C5 C 0.3626(2) 0.18391(18) 0.43551(18) 0.0202(7) Uani 1 1 d .
C6 C 0.4567(2) 0.1459(2) 0.47686(19) 0.0260(7) Uani 1 1 d .
H6 H 0.4584 0.1107 0.5272 0.031 Uiso 1 1 calc R
C7 C 0.5467(2) 0.1588(2) 0.44559(19) 0.0284(7) Uani 1 1 d .
H7 H 0.6114 0.1349 0.4754 0.034 Uiso 1 1 calc R
C8 C 0.5425(2) 0.20690(19) 0.37032(19) 0.0258(7) Uani 1 1 d .
H8 H 0.6051 0.2181 0.3492 0.031 Uiso 1 1 calc R
C9 C 0.4468(2) 0.23875(18) 0.32562(18) 0.0211(7) Uani 1 1 d .
C10 C 0.4410(2) 0.29135(19) 0.24622(19) 0.0218(7) Uani 1 1 d .
C11 C 0.4904(2) 0.28560(19) 0.17364(19) 0.0236(7) Uani 1 1 d .
C12 C 0.4657(2) 0.36675(19) 0.1286(2) 0.0268(7) Uani 1 1 d .
H12 H 0.4889 0.3823 0.0767 0.032 Uiso 1 1 calc R
C13 C 0.4032(2) 0.41941(19) 0.1712(2) 0.0274(7) Uani 1 1 d .
C14 C -0.0283(2) 0.1829(2) 0.40166(19) 0.0255(7) Uani 1 1 d .
C15 C -0.0614(3) 0.1215(2) 0.3084(2) 0.0421(9) Uani 1 1 d .
H15A H -0.0410 0.0573 0.3162 0.063 Uiso 1 1 calc R
H15B H -0.0250 0.1485 0.2658 0.063 Uiso 1 1 calc R
H15C H -0.1391 0.1195 0.2837 0.063 Uiso 1 1 calc R
C16 C -0.0490(3) 0.2858(2) 0.3872(2) 0.0411(9) Uani 1 1 d .
H16A H -0.0288 0.3252 0.4465 0.062 Uiso 1 1 calc R
H16B H -0.1252 0.2892 0.3587 0.062 Uiso 1 1 calc R
H16C H -0.0061 0.3087 0.3473 0.062 Uiso 1 1 calc R
C17 C -0.0984(3) 0.1481(2) 0.4618(2) 0.0408(9) Uani 1 1 d .
H17A H -0.0808 0.1883 0.5205 0.061 Uiso 1 1 calc R
H17B H -0.0852 0.0828 0.4725 0.061 Uiso 1 1 calc R
H17C H -0.1740 0.1507 0.4309 0.061 Uiso 1 1 calc R
C18 C 0.3195(2) 0.1567(2) 0.64684(19) 0.0292(7) Uani 1 1 d .
C19 C 0.4150(3) 0.2312(2) 0.6706(2) 0.0372(8) Uani 1 1 d .
H19A H 0.4581 0.2213 0.6261 0.056 Uiso 1 1 calc R
H19B H 0.4590 0.2258 0.7322 0.056 Uiso 1 1 calc R
H19C H 0.3893 0.2942 0.6687 0.056 Uiso 1 1 calc R
C20 C 0.3541(3) 0.0567(2) 0.6568(2) 0.0422(9) Uani 1 1 d .
H20A H 0.3943 0.0393 0.6115 0.063 Uiso 1 1 calc R
H20B H 0.2904 0.0120 0.6466 0.063 Uiso 1 1 calc R
H20C H 0.3996 0.0548 0.7186 0.063 Uiso 1 1 calc R
C21 C 0.2577(3) 0.1791(3) 0.7206(2) 0.0556(11) Uani 1 1 d .
H21A H 0.3061 0.1798 0.7816 0.083 Uiso 1 1 calc R
H21B H 0.1979 0.1306 0.7124 0.083 Uiso 1 1 calc R
H21C H 0.2299 0.2410 0.7144 0.083 Uiso 1 1 calc R
C22 C 0.5561(2) 0.2103(2) 0.14111(19) 0.0267(7) Uani 1 1 d .
C23 C 0.6759(3) 0.2357(2) 0.1859(2) 0.0443(9) Uani 1 1 d .
H23A H 0.6900 0.2317 0.2519 0.066 Uiso 1 1 calc R
H23B H 0.6964 0.3001 0.1755 0.066 Uiso 1 1 calc R
H23C H 0.7177 0.1915 0.1589 0.066 Uiso 1 1 calc R
C24 C 0.5415(3) 0.2076(2) 0.0368(2) 0.0378(9) Uani 1 1 d .
H24A H 0.5693 0.2685 0.0230 0.057 Uiso 1 1 calc R
H24B H 0.4652 0.1955 0.0056 0.057 Uiso 1 1 calc R
H24C H 0.5809 0.1573 0.0156 0.057 Uiso 1 1 calc R
C25 C 0.5207(3) 0.11133(19) 0.1601(2) 0.0343(8) Uani 1 1 d .
H25A H 0.5402 0.1077 0.2263 0.051 Uiso 1 1 calc R
H25B H 0.5564 0.0643 0.1297 0.051 Uiso 1 1 calc R
H25C H 0.4428 0.0988 0.1364 0.051 Uiso 1 1 calc R
C26 C 0.3550(3) 0.5104(2) 0.1483(2) 0.0365(8) Uani 1 1 d .
C27 C 0.4315(4) 0.5705(2) 0.1088(3) 0.0677(13) Uani 1 1 d .
H27A H 0.5015 0.5825 0.1532 0.102 Uiso 1 1 calc R
H27B H 0.4020 0.6306 0.0959 0.102 Uiso 1 1 calc R
H27C H 0.4399 0.5366 0.0519 0.102 Uiso 1 1 calc R
C28 C 0.3379(3) 0.5665(2) 0.2339(2) 0.0476(10) Uani 1 1 d .
H28A H 0.4062 0.5789 0.2805 0.071 Uiso 1 1 calc R
H28B H 0.2864 0.5301 0.2580 0.071 Uiso 1 1 calc R
H28C H 0.3100 0.6266 0.2181 0.071 Uiso 1 1 calc R
C29 C 0.2468(3) 0.4867(3) 0.0773(2) 0.0553(11) Uani 1 1 d .
H29A H 0.1995 0.4461 0.1020 0.083 Uiso 1 1 calc R
H29B H 0.2582 0.4538 0.0211 0.083 Uiso 1 1 calc R
H29C H 0.2137 0.5452 0.0635 0.083 Uiso 1 1 calc R
C30 C 0.1858(2) 0.48141(19) 0.39524(19) 0.0239(7) Uani 1 1 d .
C31 C 0.1184(2) 0.54949(19) 0.36442(19) 0.0272(7) Uani 1 1 d .
H31 H 0.1166 0.6089 0.3978 0.033 Uiso 1 1 calc R
C32 C 0.0534(2) 0.51770(19) 0.27674(19) 0.0246(7) Uani 1 1 d .
C33 C 0.0856(2) 0.42692(19) 0.25573(18) 0.0215(7) Uani 1 1 d .
C34 C 0.0472(2) 0.35171(18) 0.18060(18) 0.0217(7) Uani 1 1 d .
C35 C -0.0418(2) 0.3539(2) 0.10682(19) 0.0291(8) Uani 1 1 d .
H35 H -0.0772 0.4100 0.1002 0.035 Uiso 1 1 calc R
C36 C -0.0784(3) 0.2761(2) 0.04412(19) 0.0307(8) Uani 1 1 d .
H36 H -0.1414 0.2768 -0.0037 0.037 Uiso 1 1 calc R
C37 C -0.0227(2) 0.1958(2) 0.05068(18) 0.0254(7) Uani 1 1 d .
H37 H -0.0477 0.1410 0.0080 0.030 Uiso 1 1 calc R
C38 C 0.0691(2) 0.19687(18) 0.11995(17) 0.0193(6) Uani 1 1 d .
C39 C 0.1339(2) 0.11561(18) 0.12586(18) 0.0186(6) Uani 1 1 d .
C40 C 0.1765(2) 0.06680(18) 0.06143(18) 0.0206(7) Uani 1 1 d .
C41 C 0.2200(2) -0.01149(19) 0.10227(18) 0.0222(7) Uani 1 1 d .
H41 H 0.2547 -0.0580 0.0740 0.027 Uiso 1 1 calc R
C42 C 0.2048(2) -0.01047(18) 0.18880(18) 0.0198(6) Uani 1 1 d .
C43 C 0.2627(2) 0.48413(19) 0.48828(19) 0.0269(7) Uani 1 1 d .
C44 C 0.2085(3) 0.4281(3) 0.5492(2) 0.0483(10) Uani 1 1 d .
H44A H 0.1904 0.3625 0.5214 0.072 Uiso 1 1 calc R
H44B H 0.1430 0.4564 0.5550 0.072 Uiso 1 1 calc R
H44C H 0.2577 0.4299 0.6100 0.072 Uiso 1 1 calc R
C45 C 0.3661(3) 0.4410(2) 0.4839(2) 0.0405(9) Uani 1 1 d .
H45A H 0.3502 0.3737 0.4612 0.061 Uiso 1 1 calc R
H45B H 0.4150 0.4483 0.5453 0.061 Uiso 1 1 calc R
H45C H 0.3998 0.4731 0.4425 0.061 Uiso 1 1 calc R
C46 C 0.2920(3) 0.5860(2) 0.5336(2) 0.0596(12) Uani 1 1 d .
H46A H 0.3244 0.6229 0.4944 0.089 Uiso 1 1 calc R
H46B H 0.3432 0.5866 0.5933 0.089 Uiso 1 1 calc R
H46C H 0.2272 0.6137 0.5421 0.089 Uiso 1 1 calc R
C47 C -0.0275(3) 0.57739(19) 0.2223(2) 0.0289(8) Uani 1 1 d .
C48 C -0.0031(3) 0.5931(2) 0.1303(2) 0.0356(8) Uani 1 1 d .
H48A H -0.0032 0.5319 0.0950 0.053 Uiso 1 1 calc R
H48B H 0.0674 0.6282 0.1415 0.053 Uiso 1 1 calc R
H48C H -0.0580 0.6292 0.0957 0.053 Uiso 1 1 calc R
C49 C -0.0184(3) 0.6764(2) 0.2756(2) 0.0418(9) Uani 1 1 d .
H49A H -0.0401 0.6712 0.3327 0.063 Uiso 1 1 calc R
H49B H -0.0654 0.7167 0.2382 0.063 Uiso 1 1 calc R
H49C H 0.0559 0.7043 0.2899 0.063 Uiso 1 1 calc R
C50 C -0.1434(3) 0.5357(2) 0.2103(2) 0.0379(8) Uani 1 1 d .
H50A H -0.1595 0.5376 0.2703 0.057 Uiso 1 1 calc R
H50B H -0.1518 0.4701 0.1820 0.057 Uiso 1 1 calc R
H50C H -0.1928 0.5727 0.1709 0.057 Uiso 1 1 calc R
C51 C 0.1866(2) 0.09404(19) -0.03157(18) 0.0229(7) Uani 1 1 d .
C52 C 0.0818(3) 0.0704(2) -0.10719(19) 0.0360(8) Uani 1 1 d .
H52A H 0.0551 0.0046 -0.1078 0.054 Uiso 1 1 calc R
H52B H 0.0954 0.0796 -0.1667 0.054 Uiso 1 1 calc R
H52C H 0.0282 0.1121 -0.0952 0.054 Uiso 1 1 calc R
C53 C 0.2216(3) 0.19963(19) -0.0233(2) 0.0315(8) Uani 1 1 d .
H53A H 0.2875 0.2149 0.0258 0.047 Uiso 1 1 calc R
H53B H 0.1649 0.2362 -0.0089 0.047 Uiso 1 1 calc R
H53C H 0.2347 0.2153 -0.0813 0.047 Uiso 1 1 calc R
C54 C 0.2711(3) 0.0376(2) -0.0626(2) 0.0346(8) Uani 1 1 d .
H54A H 0.3385 0.0473 -0.0146 0.052 Uiso 1 1 calc R
H54B H 0.2829 0.0591 -0.1190 0.052 Uiso 1 1 calc R
H54C H 0.2459 -0.0297 -0.0738 0.052 Uiso 1 1 calc R
C55 C 0.2372(2) -0.07735(19) 0.25992(18) 0.0251(7) Uani 1 1 d .
C56 C 0.3569(3) -0.0572(2) 0.3042(2) 0.0399(9) Uani 1 1 d .
H56A H 0.3719 0.0080 0.3337 0.060 Uiso 1 1 calc R
H56B H 0.3968 -0.0662 0.2571 0.060 Uiso 1 1 calc R
H56C H 0.3791 -0.1006 0.3502 0.060 Uiso 1 1 calc R
C57 C 0.1745(3) -0.0676(2) 0.3329(2) 0.0372(8) Uani 1 1 d .
H57A H 0.1893 -0.0035 0.3651 0.056 Uiso 1 1 calc R
H57B H 0.1961 -0.1132 0.3767 0.056 Uiso 1 1 calc R
H57C H 0.0976 -0.0798 0.3037 0.056 Uiso 1 1 calc R
C58 C 0.2165(3) -0.1784(2) 0.2125(2) 0.0401(9) Uani 1 1 d .
H58A H 0.2588 -0.1859 0.1671 0.060 Uiso 1 1 calc R
H58B H 0.1402 -0.1918 0.1818 0.060 Uiso 1 1 calc R
H58C H 0.2373 -0.2224 0.2581 0.060 Uiso 1 1 calc R

loop_
_atom_site_aniso_label
_atom_site_aniso_U_11
_atom_site_aniso_U_22
_atom_site_aniso_U_33
_atom_site_aniso_U_23
_atom_site_aniso_U_13
_atom_site_aniso_U_12
Fe1 0.0225(3) 0.0214(2) 0.0175(2) 0.00243(17) 0.00475(18) 0.00548(18)
N1 0.0197(14) 0.0235(13) 0.0182(13) 0.0018(10) 0.0045(11) 0.0013(11)
N2 0.0202(14) 0.0184(12) 0.0191(13) 0.0021(10) 0.0053(11) 0.0032(10)
N3 0.0313(16) 0.0257(14) 0.0260(15) 0.0046(12) 0.0164(13) 0.0063(12)
N4 0.0252(15) 0.0208(13) 0.0187(13) 0.0003(10) 0.0046(11) 0.0020(11)
N5 0.0268(15) 0.0171(12) 0.0161(12) 0.0027(10) 0.0065(11) 0.0040(11)
N6 0.0271(16) 0.0215(14) 0.0144(14) 0.0001(11) 0.0065(12) 0.0046(11)
C1 0.0213(17) 0.0240(16) 0.0220(16) 0.0016(12) 0.0078(14) 0.0013(13)
C2 0.0264(19) 0.0310(17) 0.0221(17) 0.0080(13) 0.0115(14) 0.0030(14)
C3 0.0291(19) 0.0237(16) 0.0214(16) 0.0059(13) 0.0068(14) 0.0062(13)
C4 0.0224(17) 0.0184(15) 0.0191(16) 0.0052(12) 0.0067(13) 0.0037(12)
C5 0.0259(18) 0.0178(15) 0.0152(15) 0.0018(12) 0.0018(13) 0.0019(13)
C6 0.0257(19) 0.0327(17) 0.0191(16) 0.0052(13) 0.0037(14) 0.0032(14)
C7 0.0267(19) 0.0344(18) 0.0228(17) 0.0038(14) 0.0014(14) 0.0104(14)
C8 0.0215(18) 0.0314(17) 0.0251(17) -0.0006(13) 0.0089(14) 0.0012(14)
C9 0.0236(18) 0.0207(16) 0.0190(15) -0.0015(12) 0.0074(13) -0.0006(13)
C10 0.0196(17) 0.0218(16) 0.0247(16) 0.0049(12) 0.0063(13) 0.0020(13)
C11 0.0220(18) 0.0246(16) 0.0256(17) 0.0047(13) 0.0088(14) 0.0000(13)
C12 0.0326(19) 0.0266(17) 0.0279(17) 0.0100(13) 0.0173(15) 0.0055(14)
C13 0.033(2) 0.0230(16) 0.0309(18) 0.0089(14) 0.0141(15) 0.0021(14)
C14 0.0237(18) 0.0322(17) 0.0209(16) 0.0021(13) 0.0065(14) 0.0034(14)
C15 0.028(2) 0.065(2) 0.0307(19) -0.0058(17) 0.0053(16) 0.0087(17)
C16 0.026(2) 0.045(2) 0.053(2) 0.0108(17) 0.0080(17) 0.0090(16)
C17 0.026(2) 0.060(2) 0.037(2) 0.0084(17) 0.0095(16) -0.0026(17)
C18 0.0280(19) 0.0411(19) 0.0217(17) 0.0115(14) 0.0079(14) 0.0079(15)
C19 0.043(2) 0.039(2) 0.0256(18) -0.0007(15) 0.0004(16) 0.0076(17)
C20 0.037(2) 0.046(2) 0.044(2) 0.0256(17) 0.0034(17) 0.0002(17)
C21 0.048(3) 0.106(3) 0.0190(18) 0.0188(19) 0.0127(17) 0.023(2)
C22 0.0284(19) 0.0293(17) 0.0277(17) 0.0069(13) 0.0140(14) 0.0087(14)
C23 0.032(2) 0.059(2) 0.046(2) 0.0056(18) 0.0149(17) 0.0137(18)
C24 0.048(2) 0.042(2) 0.0341(19) 0.0091(15) 0.0244(17) 0.0159(17)
C25 0.044(2) 0.0287(18) 0.0337(19) 0.0036(14) 0.0152(16) 0.0101(16)
C26 0.051(2) 0.0294(18) 0.042(2) 0.0147(15) 0.0280(18) 0.0132(16)
C27 0.097(4) 0.040(2) 0.099(3) 0.039(2) 0.070(3) 0.022(2)
C28 0.068(3) 0.0264(19) 0.059(2) 0.0113(17) 0.032(2) 0.0136(18)
C29 0.065(3) 0.057(2) 0.050(2) 0.0237(19) 0.014(2) 0.030(2)
C30 0.0304(19) 0.0201(16) 0.0230(16) 0.0017(13) 0.0106(14) 0.0023(13)
C31 0.037(2) 0.0203(16) 0.0255(17) -0.0022(13) 0.0110(15) 0.0056(14)
C32 0.0313(19) 0.0203(16) 0.0261(17) 0.0052(13) 0.0133(14) 0.0049(13)
C33 0.0271(18) 0.0198(15) 0.0177(15) 0.0009(12) 0.0058(13) 0.0043(13)
C34 0.0305(18) 0.0176(15) 0.0189(16) 0.0035(12) 0.0084(14) 0.0060(13)
C35 0.036(2) 0.0250(17) 0.0230(17) -0.0006(13) 0.0005(15) 0.0113(14)
C36 0.031(2) 0.0331(18) 0.0233(17) 0.0019(14) -0.0031(14) 0.0101(15)
C37 0.0321(19) 0.0248(16) 0.0173(16) -0.0010(12) 0.0035(14) 0.0040(14)
C38 0.0279(18) 0.0183(15) 0.0139(15) 0.0026(12) 0.0091(13) 0.0031(13)
C39 0.0212(17) 0.0165(15) 0.0170(15) 0.0023(12) 0.0024(13) 0.0020(12)
C40 0.0227(17) 0.0177(15) 0.0205(16) 0.0010(12) 0.0042(13) 0.0024(12)
C41 0.0253(18) 0.0212(15) 0.0210(16) 0.0007(12) 0.0071(13) 0.0057(13)
C42 0.0186(17) 0.0161(15) 0.0231(16) 0.0021(12) 0.0024(13) 0.0013(12)
C43 0.0306(19) 0.0230(16) 0.0233(17) -0.0028(13) 0.0017(14) 0.0034(14)
C44 0.042(2) 0.076(3) 0.0248(19) 0.0072(18) 0.0055(17) 0.003(2)
C45 0.033(2) 0.050(2) 0.0314(19) -0.0062(16) -0.0015(16) 0.0029(17)
C46 0.073(3) 0.041(2) 0.043(2) -0.0180(17) -0.019(2) 0.008(2)
C47 0.042(2) 0.0189(16) 0.0288(18) 0.0032(13) 0.0119(15) 0.0118(14)
C48 0.047(2) 0.0314(18) 0.0325(19) 0.0109(15) 0.0119(16) 0.0148(16)
C49 0.055(2) 0.0278(18) 0.043(2) 0.0031(15) 0.0095(18) 0.0219(17)
C50 0.034(2) 0.045(2) 0.037(2) 0.0053(16) 0.0104(16) 0.0141(17)
C51 0.0264(18) 0.0250(16) 0.0201(16) 0.0044(12) 0.0105(13) 0.0015(13)
C52 0.034(2) 0.052(2) 0.0192(17) 0.0021(15) 0.0044(15) -0.0010(16)
C53 0.038(2) 0.0294(18) 0.0323(18) 0.0093(14) 0.0169(16) 0.0021(15)
C54 0.046(2) 0.0386(19) 0.0249(18) 0.0027(14) 0.0180(16) 0.0110(16)
C55 0.0299(19) 0.0229(16) 0.0206(16) 0.0035(13) 0.0021(14) 0.0045(14)
C56 0.033(2) 0.044(2) 0.038(2) 0.0106(16) -0.0032(16) 0.0089(16)
C57 0.051(2) 0.0338(19) 0.0322(19) 0.0159(15) 0.0148(17) 0.0110(16)
C58 0.065(3) 0.0239(17) 0.0315(19) 0.0095(14) 0.0078(17) 0.0096(16)

loop_
_atom_type_symbol
_atom_type_description
_atom_type_scat_dispersion_real
_atom_type_scat_dispersion_imag
_atom_type_scat_source
C C 0.0033 0.0016 'International Tables Vol C Tables 4.2.6.8 and 6.1.1.4'
H H 0.0000 0.0000 'International Tables Vol C Tables 4.2.6.8 and 6.1.1.4'
N N 0.0061 0.0033 'International Tables Vol C Tables 4.2.6.8 and 6.1.1.4'
Fe Fe 0.3463 0.8444 'International Tables Vol C Tables 4.2.6.8 and 6.1.1.4'

loop_
_geom_angle_atom_site_label_1
_geom_angle_atom_site_label_2
_geom_angle_atom_site_label_3
_geom_angle
N4 Fe1 N1 115.25(9)
N4 Fe1 N5 82.11(9)
N1 Fe1 N5 121.08(9)
N4 Fe1 N2 125.02(9)
N1 Fe1 N2 83.44(9)
N5 Fe1 N2 133.80(9)
C1 N1 C4 106.4(2)
C1 N1 Fe1 137.53(18)
C4 N1 Fe1 107.85(17)
C9 N2 C5 119.2(2)
C9 N2 Fe1 131.47(18)
C5 N2 Fe1 109.28(18)
C13 N3 C10 110.8(2)
C13 N3 H3N 126.7(18)
C10 N3 H3N 121.9(18)
C30 N4 C33 106.8(2)
C30 N4 Fe1 139.57(19)
C33 N4 Fe1 112.68(17)
C38 N5 C34 120.2(2)
C38 N5 Fe1 126.12(17)
C34 N5 Fe1 112.04(17)
C42 N6 C39 110.7(2)
C42 N6 H6N 123.8(19)
C39 N6 H6N 125.5(19)
N1 C1 C2 109.1(2)
N1 C1 C14 123.4(2)
C2 C1 C14 127.5(3)
C1 C2 C3 109.9(3)
C1 C2 H2 125.1
C3 C2 H2 125.1
C2 C3 C4 104.6(2)
C2 C3 C18 123.3(3)
C4 C3 C18 131.9(3)
C3 C4 N1 110.0(2)
C3 C4 C5 133.6(3)
N1 C4 C5 116.4(2)
N2 C5 C6 119.7(3)
N2 C5 C4 116.3(2)
C6 C5 C4 123.9(2)
C7 C6 C5 120.5(3)
C7 C6 H6 119.7
C5 C6 H6 119.7
C6 C7 C8 119.4(3)
C6 C7 H7 120.3
C8 C7 H7 120.3
C7 C8 C9 119.8(3)
C7 C8 H8 120.1
C9 C8 H8 120.1
N2 C9 C8 121.1(3)
N2 C9 C10 118.1(2)
C8 C9 C10 120.6(3)
N3 C10 C11 106.7(2)
N3 C10 C9 119.0(2)
C11 C10 C9 133.8(2)
C10 C11 C12 105.9(2)
C10 C11 C22 131.1(2)
C12 C11 C22 123.0(2)
C13 C12 C11 109.8(3)
C13 C12 H12 125.1
C11 C12 H12 125.1
N3 C13 C12 106.7(2)
N3 C13 C26 123.3(3)
C12 C13 C26 129.9(3)
C1 C14 C17 110.2(2)
C1 C14 C16 110.2(2)
C17 C14 C16 108.4(2)
C1 C14 C15 110.5(2)
C17 C14 C15 108.3(3)
C16 C14 C15 109.1(2)
C14 C15 H15A 109.5
C14 C15 H15B 109.5
H15A C15 H15B 109.5
C14 C15 H15C 109.5
H15A C15 H15C 109.5
H15B C15 H15C 109.5
C14 C16 H16A 109.5
C14 C16 H16B 109.5
H16A C16 H16B 109.5
C14 C16 H16C 109.5
H16A C16 H16C 109.5
H16B C16 H16C 109.5
C14 C17 H17A 109.5
C14 C17 H17B 109.5
H17A C17 H17B 109.5
C14 C17 H17C 109.5
H17A C17 H17C 109.5
H17B C17 H17C 109.5
C19 C18 C3 112.7(2)
C19 C18 C20 112.2(3)
C3 C18 C20 111.2(2)
C19 C18 C21 105.0(3)
C3 C18 C21 108.9(2)
C20 C18 C21 106.4(3)
C18 C19 H19A 109.5
C18 C19 H19B 109.5
H19A C19 H19B 109.5
C18 C19 H19C 109.5
H19A C19 H19C 109.5
H19B C19 H19C 109.5
C18 C20 H20A 109.5
C18 C20 H20B 109.5
H20A C20 H20B 109.5
C18 C20 H20C 109.5
H20A C20 H20C 109.5
H20B C20 H20C 109.5
C18 C21 H21A 109.5
C18 C21 H21B 109.5
H21A C21 H21B 109.5
C18 C21 H21C 109.5
H21A C21 H21C 109.5
H21B C21 H21C 109.5
C11 C22 C25 112.1(2)
C11 C22 C23 110.2(2)
C25 C22 C23 110.5(2)
C11 C22 C24 109.6(2)
C25 C22 C24 107.5(2)
C23 C22 C24 106.7(3)
C22 C23 H23A 109.5
C22 C23 H23B 109.5
H23A C23 H23B 109.5
C22 C23 H23C 109.5
H23A C23 H23C 109.5
H23B C23 H23C 109.5
C22 C24 H24A 109.5
C22 C24 H24B 109.5
H24A C24 H24B 109.5
C22 C24 H24C 109.5
H24A C24 H24C 109.5
H24B C24 H24C 109.5
C22 C25 H25A 109.5
C22 C25 H25B 109.5
H25A C25 H25B 109.5
C22 C25 H25C 109.5
H25A C25 H25C 109.5
H25B C25 H25C 109.5
C13 C26 C28 110.8(3)
C13 C26 C27 109.0(3)
C28 C26 C27 108.7(3)
C13 C26 C29 108.8(3)
C28 C26 C29 109.4(3)
C27 C26 C29 110.0(3)
C26 C27 H27A 109.5
C26 C27 H27B 109.5
H27A C27 H27B 109.5
C26 C27 H27C 109.5
H27A C27 H27C 109.5
H27B C27 H27C 109.5
C26 C28 H28A 109.5
C26 C28 H28B 109.5
H28A C28 H28B 109.5
C26 C28 H28C 109.5
H28A C28 H28C 109.5
H28B C28 H28C 109.5
C26 C29 H29A 109.5
C26 C29 H29B 109.5
H29A C29 H29B 109.5
C26 C29 H29C 109.5
H29A C29 H29C 109.5
H29B C29 H29C 109.5
N4 C30 C31 109.0(2)
N4 C30 C43 123.7(2)
C31 C30 C43 127.2(2)
C30 C31 C32 109.9(2)
C30 C31 H31 125.0
C32 C31 H31 125.0
C31 C32 C33 104.4(2)
C31 C32 C47 123.0(2)
C33 C32 C47 132.5(3)
N4 C33 C32 109.8(2)
N4 C33 C34 115.7(2)
C32 C33 C34 134.3(3)
N5 C34 C35 119.0(2)
N5 C34 C33 116.1(2)
C35 C34 C33 124.9(2)
C36 C35 C34 120.7(3)
C36 C35 H35 119.6
C34 C35 H35 119.6
C35 C36 C37 119.6(3)
C35 C36 H36 120.2
C37 C36 H36 120.2
C38 C37 C36 119.0(3)
C38 C37 H37 120.5
C36 C37 H37 120.5
N5 C38 C37 121.2(2)
N5 C38 C39 118.2(2)
C37 C38 C39 120.7(2)
N6 C39 C40 107.4(2)
N6 C39 C38 121.1(2)
C40 C39 C38 131.3(2)
C39 C40 C41 105.9(2)
C39 C40 C51 128.8(2)
C41 C40 C51 125.0(2)
C42 C41 C40 110.0(2)
C42 C41 H41 125.0
C40 C41 H41 125.0
N6 C42 C41 106.1(2)
N6 C42 C55 123.5(2)
C41 C42 C55 130.4(2)
C30 C43 C45 112.7(2)
C30 C43 C46 110.5(2)
C45 C43 C46 107.9(3)
C30 C43 C44 108.9(3)
C45 C43 C44 108.1(3)
C46 C43 C44 108.7(3)
C43 C44 H44A 109.5
C43 C44 H44B 109.5
H44A C44 H44B 109.5
C43 C44 H44C 109.5
H44A C44 H44C 109.5
H44B C44 H44C 109.5
C43 C45 H45A 109.5
C43 C45 H45B 109.5
H45A C45 H45B 109.5
C43 C45 H45C 109.5
H45A C45 H45C 109.5
H45B C45 H45C 109.5
C43 C46 H46A 109.5
C43 C46 H46B 109.5
H46A C46 H46B 109.5
C43 C46 H46C 109.5
H46A C46 H46C 109.5
H46B C46 H46C 109.5
C32 C47 C48 111.2(2)
C32 C47 C50 111.7(2)
C48 C47 C50 112.2(3)
C32 C47 C49 109.4(2)
C48 C47 C49 105.9(2)
C50 C47 C49 106.0(2)
C47 C48 H48A 109.5
C47 C48 H48B 109.5
H48A C48 H48B 109.5
C47 C48 H48C 109.5
H48A C48 H48C 109.5
H48B C48 H48C 109.5
C47 C49 H49A 109.5
C47 C49 H49B 109.5
H49A C49 H49B 109.5
C47 C49 H49C 109.5
H49A C49 H49C 109.5
H49B C49 H49C 109.5
C47 C50 H50A 109.5
C47 C50 H50B 109.5
H50A C50 H50B 109.5
C47 C50 H50C 109.5
H50A C50 H50C 109.5
H50B C50 H50C 109.5
C53 C51 C40 109.9(2)
C53 C51 C54 109.1(2)
C40 C51 C54 109.1(2)
C53 C51 C52 109.5(2)
C40 C51 C52 112.7(2)
C54 C51 C52 106.4(2)
C51 C52 H52A 109.5
C51 C52 H52B 109.5
H52A C52 H52B 109.5
C51 C52 H52C 109.5
H52A C52 H52C 109.5
H52B C52 H52C 109.5
C51 C53 H53A 109.5
C51 C53 H53B 109.5
H53A C53 H53B 109.5
C51 C53 H53C 109.5
H53A C53 H53C 109.5
H53B C53 H53C 109.5
C51 C54 H54A 109.5
C51 C54 H54B 109.5
H54A C54 H54B 109.5
C51 C54 H54C 109.5
H54A C54 H54C 109.5
H54B C54 H54C 109.5
C42 C55 C56 108.7(2)
C42 C55 C57 111.8(2)
C56 C55 C57 110.1(2)
C42 C55 C58 108.8(2)
C56 C55 C58 108.4(2)
C57 C55 C58 109.0(3)
C55 C56 H56A 109.5
C55 C56 H56B 109.5
H56A C56 H56B 109.5
C55 C56 H56C 109.5
H56A C56 H56C 109.5
H56B C56 H56C 109.5
C55 C57 H57A 109.5
C55 C57 H57B 109.5
H57A C57 H57B 109.5
C55 C57 H57C 109.5
H57A C57 H57C 109.5
H57B C57 H57C 109.5
C55 C58 H58A 109.5
C55 C58 H58B 109.5
H58A C58 H58B 109.5
C55 C58 H58C 109.5
H58A C58 H58C 109.5
H58B C58 H58C 109.5

loop_
_geom_bond_atom_site_label_1
_geom_bond_atom_site_label_2
_geom_bond_distance
Fe1 N4 2.011(2)
Fe1 N1 2.012(2)
Fe1 N5 2.055(2)
Fe1 N2 2.077(2)
N1 C1 1.375(3)
N1 C4 1.410(3)
N2 C9 1.367(3)
N2 C5 1.379(3)
N3 C13 1.358(4)
N3 C10 1.392(3)
N3 H3N 0.85(3)
N4 C30 1.370(3)
N4 C33 1.405(3)
N5 C38 1.369(3)
N5 C34 1.369(3)
N6 C42 1.365(3)
N6 C39 1.383(3)
N6 H6N 0.78(3)
C1 C2 1.381(4)
C1 C14 1.515(4)
C2 C3 1.406(4)
C2 H2 0.9500
C3 C4 1.409(4)
C3 C18 1.529(4)
C4 C5 1.451(4)
C5 C6 1.395(4)
C6 C7 1.367(4)
C6 H6 0.9500
C7 C8 1.380(4)
C7 H7 0.9500
C8 C9 1.385(4)
C8 H8 0.9500
C9 C10 1.469(4)
C10 C11 1.399(4)
C11 C12 1.416(4)
C11 C22 1.530(4)
C12 C13 1.368(4)
C12 H12 0.9500
C13 C26 1.511(4)
C14 C17 1.528(4)
C14 C16 1.538(4)
C14 C15 1.539(4)
C15 H15A 0.9800
C15 H15B 0.9800
C15 H15C 0.9800
C16 H16A 0.9800
C16 H16B 0.9800
C16 H16C 0.9800
C17 H17A 0.9800
C17 H17B 0.9800
C17 H17C 0.9800
C18 C19 1.525(4)
C18 C20 1.535(4)
C18 C21 1.546(4)
C19 H19A 0.9800
C19 H19B 0.9800
C19 H19C 0.9800
C20 H20A 0.9800
C20 H20B 0.9800
C20 H20C 0.9800
C21 H21A 0.9800
C21 H21B 0.9800
C21 H21C 0.9800
C22 C25 1.534(4)
C22 C23 1.535(4)
C22 C24 1.542(4)
C23 H23A 0.9800
C23 H23B 0.9800
C23 H23C 0.9800
C24 H24A 0.9800
C24 H24B 0.9800
C24 H24C 0.9800
C25 H25A 0.9800
C25 H25B 0.9800
C25 H25C 0.9800
C26 C28 1.529(4)
C26 C27 1.535(5)
C26 C29 1.536(5)
C27 H27A 0.9800
C27 H27B 0.9800
C27 H27C 0.9800
C28 H28A 0.9800
C28 H28B 0.9800
C28 H28C 0.9800
C29 H29A 0.9800
C29 H29B 0.9800
C29 H29C 0.9800
C30 C31 1.385(4)
C30 C43 1.509(4)
C31 C32 1.402(4)
C31 H31 0.9500
C32 C33 1.418(4)
C32 C47 1.526(4)
C33 C34 1.455(4)
C34 C35 1.399(4)
C35 C36 1.368(4)
C35 H35 0.9500
C36 C37 1.391(4)
C36 H36 0.9500
C37 C38 1.377(4)
C37 H37 0.9500
C38 C39 1.471(3)
C39 C40 1.387(4)
C40 C41 1.412(3)
C40 C51 1.532(4)
C41 C42 1.372(4)
C41 H41 0.9500
C42 C55 1.510(4)
C43 C45 1.520(4)
C43 C46 1.531(4)
C43 C44 1.541(4)
C44 H44A 0.9800
C44 H44B 0.9800
C44 H44C 0.9800
C45 H45A 0.9800
C45 H45B 0.9800
C45 H45C 0.9800
C46 H46A 0.9800
C46 H46B 0.9800
C46 H46C 0.9800
C47 C48 1.537(4)
C47 C50 1.537(4)
C47 C49 1.543(4)
C48 H48A 0.9800
C48 H48B 0.9800
C48 H48C 0.9800
C49 H49A 0.9800
C49 H49B 0.9800
C49 H49C 0.9800
C50 H50A 0.9800
C50 H50B 0.9800
C50 H50C 0.9800
C51 C53 1.532(4)
C51 C54 1.534(4)
C51 C52 1.539(4)
C52 H52A 0.9800
C52 H52B 0.9800
C52 H52C 0.9800
C53 H53A 0.9800
C53 H53B 0.9800
C53 H53C 0.9800
C54 H54A 0.9800
C54 H54B 0.9800
C54 H54C 0.9800
C55 C56 1.524(4)
C55 C57 1.525(4)
C55 C58 1.526(4)
C56 H56A 0.9800
C56 H56B 0.9800
C56 H56C 0.9800
C57 H57A 0.9800
C57 H57B 0.9800
C57 H57C 0.9800
C58 H58A 0.9800
C58 H58B 0.9800
C58 H58C 0.9800

loop_
_geom_torsion_atom_site_label_1
_geom_torsion_atom_site_label_2
_geom_torsion_atom_site_label_3
_geom_torsion_atom_site_label_4
_geom_torsion
N4 Fe1 N1 C1 38.3(3)
N5 Fe1 N1 C1 -57.9(3)
N2 Fe1 N1 C1 164.0(3)
N4 Fe1 N1 C4 -104.09(17)
N5 Fe1 N1 C4 159.76(15)
N2 Fe1 N1 C4 21.67(16)
N4 Fe1 N2 C9 -72.7(2)
N1 Fe1 N2 C9 170.9(2)
N5 Fe1 N2 C9 43.4(3)
N4 Fe1 N2 C5 103.95(18)
N1 Fe1 N2 C5 -12.39(17)
N5 Fe1 N2 C5 -139.97(16)
N1 Fe1 N4 C30 53.8(3)
N5 Fe1 N4 C30 174.5(3)
N2 Fe1 N4 C30 -46.4(3)
N1 Fe1 N4 C33 -113.26(19)
N5 Fe1 N4 C33 7.46(19)
N2 Fe1 N4 C33 146.59(18)
N4 Fe1 N5 C38 -175.8(2)
N1 Fe1 N5 C38 -61.0(2)
N2 Fe1 N5 C38 52.2(3)
N4 Fe1 N5 C34 -10.41(19)
N1 Fe1 N5 C34 104.38(19)
N2 Fe1 N5 C34 -142.46(18)
C4 N1 C1 C2 0.8(3)
Fe1 N1 C1 C2 -141.9(2)
C4 N1 C1 C14 180.0(2)
Fe1 N1 C1 C14 37.3(4)
N1 C1 C2 C3 0.9(3)
C14 C1 C2 C3 -178.2(3)
C1 C2 C3 C4 -2.2(3)
C1 C2 C3 C18 172.9(3)
C2 C3 C4 N1 2.7(3)
C18 C3 C4 N1 -171.7(3)
C2 C3 C4 C5 -176.6(3)
C18 C3 C4 C5 9.0(5)
C1 N1 C4 C3 -2.3(3)
Fe1 N1 C4 C3 152.28(18)
C1 N1 C4 C5 177.2(2)
Fe1 N1 C4 C5 -28.3(3)
C9 N2 C5 C6 -4.6(4)
Fe1 N2 C5 C6 178.3(2)
C9 N2 C5 C4 177.4(2)
Fe1 N2 C5 C4 0.3(3)
C3 C4 C5 N2 -161.5(3)
N1 C4 C5 N2 19.3(3)
C3 C4 C5 C6 20.6(5)
N1 C4 C5 C6 -158.6(2)
N2 C5 C6 C7 5.8(4)
C4 C5 C6 C7 -176.3(3)
C5 C6 C7 C8 -2.5(4)
C6 C7 C8 C9 -2.1(4)
C5 N2 C9 C8 0.0(4)
Fe1 N2 C9 C8 176.45(19)
C5 N2 C9 C10 -175.8(2)
Fe1 N2 C9 C10 0.6(4)
C7 C8 C9 N2 3.3(4)
C7 C8 C9 C10 179.0(3)
C13 N3 C10 C11 -2.3(3)
C13 N3 C10 C9 170.8(3)
N2 C9 C10 N3 41.0(4)
C8 C9 C10 N3 -134.8(3)
N2 C9 C10 C11 -148.2(3)
C8 C9 C10 C11 35.9(5)
N3 C10 C11 C12 1.6(3)
C9 C10 C11 C12 -169.9(3)
N3 C10 C11 C22 -176.7(3)
C9 C10 C11 C22 11.8(5)
C10 C11 C12 C13 -0.5(3)
C22 C11 C12 C13 178.0(3)
C10 N3 C13 C12 2.0(3)
C10 N3 C13 C26 -179.9(3)
C11 C12 C13 N3 -0.9(4)
C11 C12 C13 C26 -178.8(3)
N1 C1 C14 C17 169.8(3)
C2 C1 C14 C17 -11.3(4)
N1 C1 C14 C16 -70.6(3)
C2 C1 C14 C16 108.4(3)
N1 C1 C14 C15 50.1(4)
C2 C1 C14 C15 -130.9(3)
C2 C3 C18 C19 -133.2(3)
C4 C3 C18 C19 40.4(4)
C2 C3 C18 C20 99.8(3)
C4 C3 C18 C20 -86.6(4)
C2 C3 C18 C21 -17.1(4)
C4 C3 C18 C21 156.5(3)
C10 C11 C22 C25 30.8(4)
C12 C11 C22 C25 -147.2(3)
C10 C11 C22 C23 -92.8(4)
C12 C11 C22 C23 89.2(3)
C10 C11 C22 C24 150.1(3)
C12 C11 C22 C24 -27.9(4)
N3 C13 C26 C28 29.0(4)
C12 C13 C26 C28 -153.4(3)
N3 C13 C26 C27 148.7(3)
C12 C13 C26 C27 -33.7(5)
N3 C13 C26 C29 -91.4(4)
C12 C13 C26 C29 86.3(4)
C33 N4 C30 C31 -1.2(3)
Fe1 N4 C30 C31 -168.7(2)
C33 N4 C30 C43 175.4(3)
Fe1 N4 C30 C43 7.9(5)
N4 C30 C31 C32 1.1(3)
C43 C30 C31 C32 -175.4(3)
C30 C31 C32 C33 -0.5(3)
C30 C31 C32 C47 -178.1(3)
C30 N4 C33 C32 0.9(3)
Fe1 N4 C33 C32 172.19(19)
C30 N4 C33 C34 -174.8(2)
Fe1 N4 C33 C34 -3.5(3)
C31 C32 C33 N4 -0.3(3)
C47 C32 C33 N4 177.1(3)
C31 C32 C33 C34 174.3(3)
C47 C32 C33 C34 -8.3(6)
C38 N5 C34 C35 0.0(4)
Fe1 N5 C34 C35 -166.3(2)
C38 N5 C34 C33 177.8(2)
Fe1 N5 C34 C33 11.5(3)
N4 C33 C34 N5 -5.5(4)
C32 C33 C34 N5 -179.9(3)
N4 C33 C34 C35 172.1(3)
C32 C33 C34 C35 -2.2(5)
N5 C34 C35 C36 4.2(4)
C33 C34 C35 C36 -173.4(3)
C34 C35 C36 C37 -3.8(5)
C35 C36 C37 C38 -0.7(4)
C34 N5 C38 C37 -4.6(4)
Fe1 N5 C38 C37 159.6(2)
C34 N5 C38 C39 176.5(2)
Fe1 N5 C38 C39 -19.2(4)
C36 C37 C38 N5 5.0(4)
C36 C37 C38 C39 -176.2(3)
C42 N6 C39 C40 -2.1(3)
C42 N6 C39 C38 172.9(2)
N5 C38 C39 N6 57.2(4)
C37 C38 C39 N6 -121.6(3)
N5 C38 C39 C40 -129.0(3)
C37 C38 C39 C40 52.1(4)
N6 C39 C40 C41 1.3(3)
C38 C39 C40 C41 -173.0(3)
N6 C39 C40 C51 -173.0(3)
C38 C39 C40 C51 12.6(5)
C39 C40 C41 C42 -0.2(3)
C51 C40 C41 C42 174.5(3)
C39 N6 C42 C41 2.0(3)
C39 N6 C42 C55 -179.7(3)
C40 C41 C42 N6 -1.1(3)
C40 C41 C42 C55 -179.3(3)
N4 C30 C43 C45 40.8(4)
C31 C30 C43 C45 -143.3(3)
N4 C30 C43 C46 161.6(3)
C31 C30 C43 C46 -22.5(4)
N4 C30 C43 C44 -79.1(3)
C31 C30 C43 C44 96.8(4)
C31 C32 C47 C48 120.9(3)
C33 C32 C47 C48 -56.0(4)
C31 C32 C47 C50 -112.9(3)
C33 C32 C47 C50 70.2(4)
C31 C32 C47 C49 4.2(4)
C33 C32 C47 C49 -172.7(3)
C39 C40 C51 C53 41.2(4)
C41 C40 C51 C53 -132.2(3)
C39 C40 C51 C54 160.8(3)
C41 C40 C51 C54 -12.6(4)
C39 C40 C51 C52 -81.2(4)
C41 C40 C51 C52 105.4(3)
N6 C42 C55 C56 -101.5(3)
C41 C42 C55 C56 76.4(4)
N6 C42 C55 C57 20.2(4)
C41 C42 C55 C57 -161.9(3)
N6 C42 C55 C58 140.6(3)
C41 C42 C55 C58 -41.5(4)
